data_7124633
loop_
_publ_author_name
'M\"obus, Juri'
'Vom Stein, Thorsten'
'Stephan, Douglas W.'

_publ_section_title
;
 Cooperative Lewis acidity in borane-substituted fluorophosphonium
 cations.
;
_journal_issue 38
_journal_name_full 'Chemical communications (Cambridge, England)'
_journal_page_first 6387
_journal_page_last 6390
_journal_paper_doi 10.1039/c6cc02607a
_journal_volume 52
_journal_year 2016
_chemical_formula_sum 'C54 H36 B2 F21 P'
_chemical_formula_weight 1136.42
_space_group_crystal_system triclinic
_space_group_IT_number 2
_space_group_name_Hall '-P 1'
_space_group_name_H-M_alt 'P -1'
_atom_sites_solution_hydrogens geom
_audit_creation_method SHELXL-2014/7
_audit_update_record
;
2016-03-26 deposited with the CCDC.
2016-04-20 downloaded from the CCDC.
;
_cell_angle_alpha 86.925(6)
_cell_angle_beta 79.345(6)
_cell_angle_gamma 75.871(6)
_cell_formula_units_Z 2
_cell_length_a 9.9916(11)
_cell_length_b 15.7747(18)
_cell_length_c 16.8287(19)
_cell_measurement_reflns_used 9451
_cell_measurement_temperature 149(2)
_cell_measurement_theta_max 27.45
_cell_measurement_theta_min 2.66
_cell_volume 2527.8(5)
_computing_structure_refinement 'SHELXL-2014/7 (Sheldrick, 2014)'
_diffrn_ambient_temperature 149(2)
_diffrn_measured_fraction_theta_full 0.977
_diffrn_measured_fraction_theta_max 0.963
_diffrn_measurement_device_type 'Bruker APEX-II CCD'
_diffrn_radiation_type MoK\a
_diffrn_radiation_wavelength 0.71073
_diffrn_reflns_av_R_equivalents 0.0320
_diffrn_reflns_av_unetI/netI 0.0426
_diffrn_reflns_Laue_measured_fraction_full 0.977
_diffrn_reflns_Laue_measured_fraction_max 0.963
_diffrn_reflns_limit_h_max 12
_diffrn_reflns_limit_h_min -12
_diffrn_reflns_limit_k_max 20
_diffrn_reflns_limit_k_min -20
_diffrn_reflns_limit_l_max 21
_diffrn_reflns_limit_l_min -21
_diffrn_reflns_number 40304
_diffrn_reflns_point_group_measured_fraction_full 0.977
_diffrn_reflns_point_group_measured_fraction_max 0.963
_diffrn_reflns_theta_full 25.242
_diffrn_reflns_theta_max 27.543
_diffrn_reflns_theta_min 1.231
_exptl_absorpt_coefficient_mu 0.170
_exptl_absorpt_correction_T_max 0.7456
_exptl_absorpt_correction_T_min 0.6845
_exptl_absorpt_correction_type multi-scan
_exptl_crystal_density_diffrn 1.493
_exptl_crystal_description blocks
_exptl_crystal_F_000 1148
_exptl_crystal_size_max 0.110
_exptl_crystal_size_mid 0.110
_exptl_crystal_size_min 0.080
_refine_diff_density_max 0.308
_refine_diff_density_min -0.308
_refine_diff_density_rms 0.049
_refine_ls_extinction_method none
_refine_ls_goodness_of_fit_ref 1.031
_refine_ls_hydrogen_treatment constr
_refine_ls_matrix_type full
_refine_ls_number_parameters 703
_refine_ls_number_reflns 11211
_refine_ls_number_restraints 0
_refine_ls_restrained_S_all 1.031
_refine_ls_R_factor_all 0.0669
_refine_ls_R_factor_gt 0.0399
_refine_ls_shift/su_max 0.001
_refine_ls_shift/su_mean 0.000
_refine_ls_structure_factor_coef Fsqd
_refine_ls_weighting_details 'w=1/[\s^2^(Fo^2^)+(0.0398P)^2^+0.8342P] where P=(Fo^2^+2Fc^2^)/3'
_refine_ls_weighting_scheme calc
_refine_ls_wR_factor_gt 0.0872
_refine_ls_wR_factor_ref 0.0976
_reflns_Friedel_coverage 0.000
_reflns_number_gt 8056
_reflns_number_total 11211
_reflns_threshold_expression 'I > 2\s(I)'
_cod_data_source_file c6cc02607a2.cif
_cod_data_source_block pre_sq_s
_cod_database_code 7124633
_shelx_shelxl_version_number 2014/7
_shelx_space_group_comment
;
The symmetry employed for this shelxl refinement is uniquely defined
by the following loop, which should always be used as a source of
symmetry information in preference to the above space-group names.
They are only intended as comments.
;
_shelx_estimated_absorpt_t_min 0.982
_shelx_estimated_absorpt_t_max 0.987

loop_
_space_group_symop_operation_xyz
'x, y, z'
'-x, -y, -z'

loop_
_atom_site_label
_atom_site_type_symbol
_atom_site_fract_x
_atom_site_fract_y
_atom_site_fract_z
_atom_site_U_iso_or_equiv
_atom_site_adp_type
_atom_site_occupancy
_atom_site_site_symmetry_order
_atom_site_calc_flag
_atom_site_refinement_flags_posn
_atom_site_refinement_flags_adp
P1 P 0.53804(5) 0.74163(3) 0.74503(3) 0.01869(10) Uani 1 1 d . .
F1 F 0.66905(11) 0.74949(6) 0.77877(6) 0.0243(2) Uani 1 1 d . .
C25 C 0.54210(19) 0.62947(11) 0.74183(10) 0.0205(4) Uani 1 1 d . .
C1 C 0.65681(19) 0.84129(11) 0.62444(10) 0.0216(4) Uani 1 1 d . .
C5 C 0.4640(2) 0.78176(12) 0.59804(11) 0.0250(4) Uani 1 1 d . .
H5A H 0.4008 0.7453 0.6146 0.030 Uiso 1 1 calc R U
C26 C 0.6485(2) 0.57600(12) 0.68789(11) 0.0255(4) Uani 1 1 d . .
H26A H 0.7162 0.6003 0.6531 0.031 Uiso 1 1 calc R U
C6 C 0.55744(19) 0.79098(11) 0.64773(10) 0.0203(4) Uani 1 1 d . .
C7 C 0.92940(19) 0.80119(12) 0.64686(11) 0.0242(4) Uani 1 1 d . .
H7A H 0.9909 0.8422 0.6487 0.029 Uiso 1 1 calc R U
C2 C 0.6525(2) 0.88437(12) 0.54907(11) 0.0275(4) Uani 1 1 d . .
H2A H 0.7173 0.9194 0.5306 0.033 Uiso 1 1 calc R U
C27 C 0.6551(2) 0.48782(12) 0.68527(11) 0.0288(4) Uani 1 1 d . .
H27A H 0.7277 0.4511 0.6490 0.035 Uiso 1 1 calc R U
C13 C 0.7319(2) 0.93646(12) 0.72949(11) 0.0250(4) Uani 1 1 d . .
H13A H 0.7543 0.9844 0.6919 0.030 Uiso 1 1 calc R U
C4 C 0.4639(2) 0.82590(12) 0.52487(11) 0.0277(4) Uani 1 1 d . .
H4A H 0.3998 0.8207 0.4912 0.033 Uiso 1 1 calc R U
C24 C 0.2878(2) 0.86270(11) 0.78854(12) 0.0269(4) Uani 1 1 d . .
H24A H 0.2912 0.8758 0.7326 0.032 Uiso 1 1 calc R U
C3 C 0.5577(2) 0.87761(12) 0.50110(11) 0.0297(4) Uani 1 1 d . .
H3A H 0.5569 0.9088 0.4513 0.036 Uiso 1 1 calc R U
B1 B 0.7730(2) 0.85578(13) 0.67187(12) 0.0228(4) Uani 1 1 d . .
C30 C 0.4414(2) 0.59397(12) 0.79200(12) 0.0299(4) Uani 1 1 d . .
H30A H 0.3681 0.6303 0.8281 0.036 Uiso 1 1 calc R U
C29 C 0.4492(2) 0.50566(13) 0.78874(13) 0.0357(5) Uani 1 1 d . .
H29A H 0.3814 0.4810 0.8230 0.043 Uiso 1 1 calc R U
C19 C 0.39370(19) 0.79849(11) 0.81470(10) 0.0206(4) Uani 1 1 d . .
C20 C 0.3898(2) 0.77967(12) 0.89712(11) 0.0300(4) Uani 1 1 d . .
H20A H 0.4624 0.7362 0.9149 0.036 Uiso 1 1 calc R U
C28 C 0.5554(2) 0.45304(12) 0.73579(12) 0.0305(5) Uani 1 1 d . .
H28A H 0.5602 0.3923 0.7340 0.037 Uiso 1 1 calc R U
C14 C 0.8223(2) 0.93693(12) 0.79397(12) 0.0298(4) Uani 1 1 d . .
H14A H 0.8048 0.8927 0.8361 0.036 Uiso 1 1 calc R U
H14B H 0.9225 0.9199 0.7686 0.036 Uiso 1 1 calc R U
C8 C 0.9691(2) 0.72668(12) 0.70837(12) 0.0296(4) Uani 1 1 d . .
H8A H 0.9470 0.7512 0.7635 0.036 Uiso 1 1 calc R U
H8B H 0.9122 0.6836 0.7074 0.036 Uiso 1 1 calc R U
C16 C 0.6386(2) 1.06075(14) 0.86644(13) 0.0370(5) Uani 1 1 d . .
H16A H 0.6232 1.1205 0.8872 0.044 Uiso 1 1 calc R U
H16B H 0.6085 1.0233 0.9120 0.044 Uiso 1 1 calc R U
C18 C 0.5777(2) 0.97283(13) 0.76441(13) 0.0336(5) Uani 1 1 d . .
H18A H 0.5216 0.9766 0.7211 0.040 Uiso 1 1 calc R U
H18B H 0.5463 0.9321 0.8065 0.040 Uiso 1 1 calc R U
C9 C 1.1238(2) 0.68085(13) 0.68935(13) 0.0356(5) Uani 1 1 d . .
H9A H 1.1443 0.6326 0.7287 0.043 Uiso 1 1 calc R U
H9B H 1.1806 0.7228 0.6952 0.043 Uiso 1 1 calc R U
C15 C 0.7928(2) 1.02581(13) 0.83392(12) 0.0334(5) Uani 1 1 d . .
H15A H 0.8460 1.0204 0.8788 0.040 Uiso 1 1 calc R U
H15B H 0.8258 1.0679 0.7939 0.040 Uiso 1 1 calc R U
C23 C 0.1781(2) 0.90696(13) 0.84478(14) 0.0375(5) Uani 1 1 d . .
H23A H 0.1054 0.9508 0.8275 0.045 Uiso 1 1 calc R U
C17 C 0.5506(2) 1.06290(13) 0.80111(14) 0.0387(5) Uani 1 1 d . .
H17A H 0.4499 1.0828 0.8248 0.046 Uiso 1 1 calc R U
H17B H 0.5737 1.1051 0.7582 0.046 Uiso 1 1 calc R U
C22 C 0.1735(3) 0.88798(15) 0.92606(15) 0.0460(6) Uani 1 1 d . .
H22A H 0.0969 0.9185 0.9643 0.055 Uiso 1 1 calc R U
C10 C 1.1654(2) 0.64415(14) 0.60404(14) 0.0412(5) Uani 1 1 d . .
H10A H 1.1184 0.5965 0.6002 0.049 Uiso 1 1 calc R U
H10B H 1.2680 0.6193 0.5923 0.049 Uiso 1 1 calc R U
C12 C 0.9700(2) 0.76139(14) 0.56121(12) 0.0363(5) Uani 1 1 d . .
H12A H 0.9128 0.7192 0.5573 0.044 Uiso 1 1 calc R U
H12B H 0.9488 0.8085 0.5208 0.044 Uiso 1 1 calc R U
C11 C 1.1247(2) 0.71513(15) 0.54169(13) 0.0409(5) Uani 1 1 d . .
H11A H 1.1821 0.7585 0.5402 0.049 Uiso 1 1 calc R U
H11B H 1.1452 0.6885 0.4875 0.049 Uiso 1 1 calc R U
C21 C 0.2790(3) 0.82508(15) 0.95238(13) 0.0435(6) Uani 1 1 d . .
H21A H 0.2753 0.8130 1.0086 0.052 Uiso 1 1 calc R U
C51 C 1.1659(2) 0.49356(11) 0.16172(11) 0.0231(4) Uani 1 1 d . .
C41 C 0.58290(19) 0.65966(12) 0.39914(11) 0.0231(4) Uani 1 1 d . .
C54 C 1.1538(2) 0.66676(11) 0.15093(10) 0.0214(4) Uani 1 1 d . .
C43 C 0.95537(19) 0.79537(11) 0.29534(10) 0.0199(4) Uani 1 1 d . .
C49 C 1.04651(19) 0.64232(11) 0.20570(10) 0.0195(4) Uani 1 1 d . .
C37 C 0.80704(19) 0.68049(11) 0.32401(10) 0.0203(4) Uani 1 1 d . .
C48 C 1.0823(2) 0.79085(11) 0.31939(10) 0.0218(4) Uani 1 1 d . .
C44 C 0.8553(2) 0.87190(11) 0.31892(11) 0.0238(4) Uani 1 1 d . .
C42 C 0.66216(19) 0.69427(11) 0.33536(10) 0.0209(4) Uani 1 1 d . .
C50 C 1.05926(19) 0.55278(11) 0.20827(10) 0.0208(4) Uani 1 1 d . .
C46 C 1.0072(2) 0.93115(12) 0.38061(10) 0.0281(4) Uani 1 1 d . .
C52 C 1.2691(2) 0.52169(12) 0.10900(11) 0.0251(4) Uani 1 1 d . .
C53 C 1.2622(2) 0.61017(12) 0.10376(11) 0.0245(4) Uani 1 1 d . .
C40 C 0.6469(2) 0.60998(12) 0.45724(10) 0.0249(4) Uani 1 1 d . .
C47 C 1.1096(2) 0.85612(12) 0.36087(11) 0.0259(4) Uani 1 1 d . .
C45 C 0.8780(2) 0.93877(11) 0.36013(11) 0.0277(4) Uani 1 1 d . .
C39 C 0.7894(2) 0.59706(12) 0.45148(11) 0.0249(4) Uani 1 1 d . .
C31 C 0.83494(19) 0.75646(11) 0.17076(10) 0.0194(4) Uani 1 1 d . .
C35 C 0.7880(2) 0.85633(12) 0.05732(11) 0.0279(4) Uani 1 1 d . .
C32 C 0.7632(2) 0.70601(11) 0.13736(11) 0.0225(4) Uani 1 1 d . .
B2 B 0.9111(2) 0.71855(12) 0.24950(12) 0.0193(4) Uani 1 1 d . .
C38 C 0.86456(19) 0.63213(11) 0.38645(11) 0.0217(4) Uani 1 1 d . .
C36 C 0.84574(19) 0.83178(11) 0.12626(11) 0.0224(4) Uani 1 1 d . .
C34 C 0.7135(2) 0.80545(13) 0.02988(11) 0.0301(4) Uani 1 1 d . .
C33 C 0.7011(2) 0.72907(12) 0.07045(11) 0.0271(4) Uani 1 1 d . .
F7 F 1.15312(11) 0.75274(6) 0.14114(6) 0.0287(2) Uani 1 1 d . .
F17 F 0.75216(12) 0.62799(6) 0.17212(6) 0.0293(3) Uani 1 1 d . .
F11 F 0.96332(12) 0.51701(6) 0.25701(6) 0.0294(3) Uani 1 1 d . .
F20 F 0.80318(14) 0.93089(7) 0.01777(7) 0.0426(3) Uani 1 1 d . .
F15 F 0.44241(11) 0.67554(7) 0.40592(6) 0.0313(3) Uani 1 1 d . .
F21 F 0.91604(12) 0.88737(6) 0.14826(6) 0.0293(3) Uani 1 1 d . .
F2 F 0.72460(12) 0.88400(7) 0.30134(7) 0.0317(3) Uani 1 1 d . .
F3 F 0.77507(14) 1.01157(7) 0.38035(7) 0.0399(3) Uani 1 1 d . .
F10 F 1.17087(13) 0.40732(6) 0.16749(7) 0.0333(3) Uani 1 1 d . .
F6 F 1.19044(11) 0.71960(6) 0.30277(6) 0.0285(2) Uani 1 1 d . .
F5 F 1.23685(13) 0.84785(7) 0.38080(7) 0.0370(3) Uani 1 1 d . .
F14 F 0.57037(12) 0.57626(8) 0.51941(6) 0.0373(3) Uani 1 1 d . .
F8 F 1.36152(12) 0.63957(8) 0.05247(7) 0.0389(3) Uani 1 1 d . .
F9 F 1.37314(12) 0.46492(7) 0.06331(7) 0.0374(3) Uani 1 1 d . .
F12 F 1.00471(11) 0.61607(7) 0.38429(6) 0.0286(2) Uani 1 1 d . .
F4 F 1.03292(14) 0.99603(7) 0.41967(7) 0.0406(3) Uani 1 1 d . .
F16 F 0.58717(11) 0.74437(7) 0.28315(6) 0.0299(3) Uani 1 1 d . .
F13 F 0.85433(12) 0.54967(8) 0.50852(6) 0.0370(3) Uani 1 1 d . .
F18 F 0.63067(13) 0.67709(8) 0.04363(7) 0.0411(3) Uani 1 1 d . .
F19 F 0.65520(14) 0.82878(9) -0.03643(7) 0.0477(3) Uani 1 1 d . .

loop_
_atom_site_aniso_label
_atom_site_aniso_U_11
_atom_site_aniso_U_22
_atom_site_aniso_U_33
_atom_site_aniso_U_23
_atom_site_aniso_U_13
_atom_site_aniso_U_12
P1 0.0160(2) 0.0186(2) 0.0210(2) 0.00169(17) -0.00321(19) -0.00374(18)
F1 0.0192(6) 0.0253(5) 0.0302(6) 0.0034(4) -0.0087(5) -0.0062(4)
C25 0.0184(10) 0.0198(9) 0.0236(9) 0.0001(7) -0.0064(8) -0.0029(7)
C1 0.0198(10) 0.0208(9) 0.0225(9) 0.0001(7) -0.0021(8) -0.0030(7)
C5 0.0219(11) 0.0267(10) 0.0273(10) -0.0037(8) -0.0051(8) -0.0062(8)
C26 0.0239(11) 0.0288(10) 0.0227(9) 0.0011(7) -0.0037(8) -0.0046(8)
C6 0.0208(10) 0.0199(9) 0.0184(8) -0.0010(7) -0.0015(7) -0.0031(7)
C7 0.0186(10) 0.0253(9) 0.0288(10) 0.0010(8) -0.0028(8) -0.0065(8)
C2 0.0283(11) 0.0297(10) 0.0245(10) 0.0045(8) -0.0021(9) -0.0099(8)
C27 0.0312(12) 0.0237(10) 0.0285(10) -0.0055(8) -0.0075(9) 0.0018(8)
C13 0.0245(11) 0.0230(9) 0.0283(10) 0.0024(7) -0.0070(8) -0.0062(8)
C4 0.0260(11) 0.0324(10) 0.0251(10) -0.0046(8) -0.0092(9) -0.0031(8)
C24 0.0239(11) 0.0223(9) 0.0344(11) -0.0033(8) -0.0064(9) -0.0037(8)
C3 0.0325(12) 0.0329(11) 0.0200(9) 0.0032(8) -0.0055(9) -0.0012(9)
B1 0.0229(12) 0.0228(10) 0.0228(10) 0.0095(8) -0.0027(9) -0.0086(9)
C30 0.0220(11) 0.0233(10) 0.0413(11) -0.0033(8) 0.0031(9) -0.0056(8)
C29 0.0310(12) 0.0265(10) 0.0503(13) -0.0004(9) -0.0012(10) -0.0128(9)
C19 0.0194(10) 0.0192(9) 0.0234(9) 0.0000(7) -0.0012(8) -0.0066(7)
C20 0.0332(12) 0.0290(10) 0.0269(10) 0.0012(8) -0.0031(9) -0.0075(9)
C28 0.0340(12) 0.0197(9) 0.0409(12) -0.0023(8) -0.0142(10) -0.0060(8)
C14 0.0265(11) 0.0342(11) 0.0293(10) -0.0019(8) -0.0073(9) -0.0059(9)
C8 0.0216(11) 0.0315(10) 0.0324(10) 0.0052(8) -0.0013(9) -0.0038(8)
C16 0.0392(14) 0.0353(11) 0.0352(11) -0.0092(9) -0.0082(10) -0.0032(10)
C18 0.0241(12) 0.0349(11) 0.0414(12) -0.0095(9) -0.0077(10) -0.0027(9)
C9 0.0229(11) 0.0343(11) 0.0460(13) 0.0081(9) -0.0056(10) -0.0020(9)
C15 0.0357(13) 0.0389(11) 0.0296(11) -0.0008(9) -0.0096(10) -0.0134(10)
C23 0.0264(12) 0.0280(11) 0.0557(14) -0.0117(10) -0.0059(11) -0.0003(9)
C17 0.0326(13) 0.0362(12) 0.0433(12) -0.0130(9) -0.0101(11) 0.0046(9)
C22 0.0364(14) 0.0427(13) 0.0529(15) -0.0213(11) 0.0120(12) -0.0085(11)
C10 0.0266(12) 0.0341(12) 0.0567(14) -0.0066(10) 0.0002(11) 0.0003(9)
C12 0.0289(12) 0.0453(12) 0.0295(11) -0.0009(9) -0.0028(9) -0.0006(10)
C11 0.0310(13) 0.0513(14) 0.0344(12) -0.0071(10) 0.0029(10) -0.0039(10)
C21 0.0537(16) 0.0477(14) 0.0268(11) -0.0097(10) 0.0081(11) -0.0170(12)
C51 0.0271(11) 0.0183(9) 0.0244(9) -0.0025(7) -0.0097(8) -0.0020(8)
C41 0.0167(10) 0.0276(10) 0.0239(9) -0.0046(7) -0.0014(8) -0.0036(7)
C54 0.0234(10) 0.0190(9) 0.0225(9) 0.0004(7) -0.0046(8) -0.0063(7)
C43 0.0221(10) 0.0178(8) 0.0183(8) 0.0028(7) -0.0025(8) -0.0033(7)
C49 0.0178(10) 0.0220(9) 0.0188(8) 0.0003(7) -0.0052(7) -0.0036(7)
C37 0.0219(10) 0.0165(8) 0.0209(9) -0.0008(7) -0.0030(8) -0.0019(7)
C48 0.0244(11) 0.0178(8) 0.0211(9) 0.0019(7) -0.0034(8) -0.0020(7)
C44 0.0248(11) 0.0241(9) 0.0198(9) 0.0017(7) -0.0040(8) -0.0016(8)
C42 0.0210(10) 0.0204(9) 0.0202(9) 0.0001(7) -0.0054(8) -0.0013(7)
C50 0.0212(10) 0.0218(9) 0.0196(9) 0.0011(7) -0.0037(8) -0.0057(7)
C46 0.0478(14) 0.0225(9) 0.0163(9) -0.0013(7) -0.0036(9) -0.0141(9)
C52 0.0214(11) 0.0271(10) 0.0241(9) -0.0079(7) -0.0045(8) 0.0012(8)
C53 0.0179(10) 0.0326(10) 0.0219(9) -0.0019(8) 0.0004(8) -0.0069(8)
C40 0.0278(11) 0.0273(10) 0.0179(9) 0.0000(7) 0.0034(8) -0.0090(8)
C47 0.0341(12) 0.0284(10) 0.0196(9) 0.0050(7) -0.0089(8) -0.0138(9)
C45 0.0393(13) 0.0184(9) 0.0189(9) 0.0005(7) 0.0012(9) 0.0008(8)
C39 0.0271(11) 0.0260(9) 0.0192(9) 0.0034(7) -0.0047(8) -0.0022(8)
C31 0.0175(10) 0.0196(8) 0.0189(8) -0.0004(7) -0.0005(7) -0.0023(7)
C35 0.0293(11) 0.0295(10) 0.0244(9) 0.0082(8) -0.0041(9) -0.0083(8)
C32 0.0219(10) 0.0225(9) 0.0228(9) 0.0015(7) 0.0000(8) -0.0079(8)
B2 0.0195(11) 0.0173(9) 0.0208(10) 0.0014(7) -0.0042(8) -0.0034(8)
C38 0.0167(10) 0.0235(9) 0.0230(9) -0.0013(7) -0.0024(8) -0.0016(7)
C36 0.0210(10) 0.0236(9) 0.0231(9) -0.0001(7) -0.0037(8) -0.0064(8)
C34 0.0276(12) 0.0424(12) 0.0221(9) 0.0055(8) -0.0110(9) -0.0079(9)
C33 0.0237(11) 0.0360(11) 0.0248(10) -0.0041(8) -0.0048(8) -0.0117(9)
F7 0.0301(7) 0.0219(5) 0.0324(6) 0.0009(4) 0.0023(5) -0.0092(5)
F17 0.0362(7) 0.0243(5) 0.0317(6) 0.0028(4) -0.0070(5) -0.0153(5)
F11 0.0327(7) 0.0218(5) 0.0318(6) 0.0014(4) 0.0024(5) -0.0094(5)
F20 0.0587(9) 0.0381(7) 0.0379(7) 0.0212(5) -0.0212(6) -0.0200(6)
F15 0.0183(6) 0.0438(7) 0.0306(6) -0.0026(5) 0.0001(5) -0.0077(5)
F21 0.0386(7) 0.0235(5) 0.0317(6) 0.0061(4) -0.0137(5) -0.0147(5)
F2 0.0243(6) 0.0321(6) 0.0334(6) -0.0042(5) -0.0059(5) 0.0048(5)
F3 0.0509(8) 0.0241(6) 0.0341(6) -0.0076(5) 0.0009(6) 0.0064(5)
F10 0.0443(8) 0.0174(5) 0.0370(6) -0.0025(4) -0.0096(6) -0.0028(5)
F6 0.0224(6) 0.0259(6) 0.0366(6) -0.0026(5) -0.0094(5) -0.0011(5)
F5 0.0385(7) 0.0419(7) 0.0390(7) 0.0015(5) -0.0180(6) -0.0174(6)
F14 0.0328(7) 0.0505(7) 0.0264(6) 0.0104(5) 0.0032(5) -0.0145(6)
F8 0.0279(7) 0.0427(7) 0.0403(7) -0.0037(5) 0.0120(6) -0.0105(5)
F9 0.0306(7) 0.0361(6) 0.0366(6) -0.0144(5) 0.0020(6) 0.0058(5)
F12 0.0185(6) 0.0379(6) 0.0268(6) 0.0055(5) -0.0052(5) -0.0021(5)
F4 0.0662(9) 0.0329(6) 0.0277(6) -0.0078(5) -0.0050(6) -0.0221(6)
F16 0.0206(6) 0.0357(6) 0.0296(6) 0.0091(5) -0.0058(5) -0.0006(5)
F13 0.0332(7) 0.0480(7) 0.0248(6) 0.0146(5) -0.0062(5) -0.0024(5)
F18 0.0436(8) 0.0515(7) 0.0396(7) -0.0017(6) -0.0180(6) -0.0252(6)
F19 0.0560(9) 0.0640(8) 0.0338(7) 0.0152(6) -0.0279(7) -0.0230(7)

loop_
_atom_type_symbol
_atom_type_description
_atom_type_scat_dispersion_real
_atom_type_scat_dispersion_imag
_atom_type_scat_source
C C 0.0033 0.0016 'International Tables Vol C Tables 4.2.6.8 and 6.1.1.4'
H H 0.0000 0.0000 'International Tables Vol C Tables 4.2.6.8 and 6.1.1.4'
B B 0.0013 0.0007 'International Tables Vol C Tables 4.2.6.8 and 6.1.1.4'
F F 0.0171 0.0103 'International Tables Vol C Tables 4.2.6.8 and 6.1.1.4'
P P 0.1023 0.0942 'International Tables Vol C Tables 4.2.6.8 and 6.1.1.4'

loop_
_geom_angle_atom_site_label_1
_geom_angle_atom_site_label_2
_geom_angle_atom_site_label_3
_geom_angle
F1 P1 C25 107.51(7)
F1 P1 C19 104.80(7)
C25 P1 C19 112.04(8)
F1 P1 C6 104.46(7)
C25 P1 C6 112.94(8)
C19 P1 C6 114.21(8)
C30 C25 C26 120.09(16)
C30 C25 P1 121.10(14)
C26 C25 P1 118.81(14)
C6 C1 C2 115.47(16)
C6 C1 B1 128.55(15)
C2 C1 B1 115.98(15)
C4 C5 C6 119.81(17)
C27 C26 C25 119.82(18)
C5 C6 C1 122.22(16)
C5 C6 P1 116.84(13)
C1 C6 P1 120.82(13)
C12 C7 C8 108.04(15)
C12 C7 B1 116.46(16)
C8 C7 B1 111.82(15)
C3 C2 C1 122.43(17)
C26 C27 C28 119.66(18)
C18 C13 C14 110.10(16)
C18 C13 B1 118.65(16)
C14 C13 B1 117.84(16)
C3 C4 C5 119.42(17)
C23 C24 C19 119.25(19)
C2 C3 C4 120.59(17)
C13 B1 C7 122.59(16)
C13 B1 C1 117.21(17)
C7 B1 C1 119.10(17)
C29 C30 C25 119.48(19)
C30 C29 C28 120.12(19)
C24 C19 C20 120.51(18)
C24 C19 P1 120.84(14)
C20 C19 P1 118.62(14)
C21 C20 C19 119.19(19)
C29 C28 C27 120.81(18)
C15 C14 C13 113.01(16)
C9 C8 C7 111.66(16)
C15 C16 C17 111.23(17)
C17 C18 C13 112.34(17)
C8 C9 C10 111.80(18)
C16 C15 C14 112.12(17)
C24 C23 C22 120.3(2)
C18 C17 C16 110.90(17)
C23 C22 C21 120.6(2)
C9 C10 C11 111.02(17)
C11 C12 C7 111.97(17)
C12 C11 C10 111.72(18)
C22 C21 C20 120.1(2)
F10 C51 C52 119.00(16)
F10 C51 C50 120.57(16)
C52 C51 C50 120.43(16)
F15 C41 C40 119.33(16)
F15 C41 C42 120.70(15)
C40 C41 C42 119.96(17)
F7 C54 C53 115.74(15)
F7 C54 C49 119.11(16)
C53 C54 C49 125.15(16)
C48 C43 C44 113.22(16)
C48 C43 B2 127.31(16)
C44 C43 B2 119.30(16)
C50 C49 C54 112.76(16)
C50 C49 B2 126.93(16)
C54 C49 B2 119.70(15)
C42 C37 C38 112.94(15)
C42 C37 B2 127.61(15)
C38 C37 B2 119.37(15)
F6 C48 C47 115.06(16)
F6 C48 C43 120.82(15)
C47 C48 C43 124.13(17)
F2 C44 C45 115.82(16)
F2 C44 C43 119.56(16)
C45 C44 C43 124.62(18)
F16 C42 C41 114.70(15)
F16 C42 C37 121.24(15)
C41 C42 C37 124.06(16)
F11 C50 C51 114.73(15)
F11 C50 C49 121.17(16)
C51 C50 C49 124.08(17)
F4 C46 C47 120.51(18)
F4 C46 C45 120.54(18)
C47 C46 C45 118.95(17)
F9 C52 C51 121.06(16)
F9 C52 C53 120.74(17)
C51 C52 C53 118.20(17)
F8 C53 C54 121.14(16)
F8 C53 C52 119.48(17)
C54 C53 C52 119.38(17)
F14 C40 C41 120.22(17)
F14 C40 C39 120.90(16)
C41 C40 C39 118.87(16)
F5 C47 C46 119.47(16)
F5 C47 C48 120.77(17)
C46 C47 C48 119.75(18)
F3 C45 C46 119.78(17)
F3 C45 C44 120.92(18)
C46 C45 C44 119.30(17)
F13 C39 C40 119.97(16)
F13 C39 C38 120.79(17)
C40 C39 C38 119.23(16)
C36 C31 C32 112.76(15)
C36 C31 B2 127.03(15)
C32 C31 B2 119.84(14)
F20 C35 C34 119.78(16)
F20 C35 C36 120.24(16)
C34 C35 C36 119.97(16)
F17 C32 C33 116.12(15)
F17 C32 C31 118.95(15)
C33 C32 C31 124.93(16)
C43 B2 C49 114.05(15)
C43 B2 C37 102.20(14)
C49 B2 C37 113.63(13)
C43 B2 C31 112.94(13)
C49 B2 C31 100.82(13)
C37 B2 C31 113.73(14)
F12 C38 C39 116.01(15)
F12 C38 C37 119.15(15)
C39 C38 C37 124.83(17)
F21 C36 C35 114.90(15)
F21 C36 C31 121.00(15)
C35 C36 C31 124.10(16)
F19 C34 C35 120.81(17)
F19 C34 C33 120.41(17)
C35 C34 C33 118.77(16)
F18 C33 C34 119.83(16)
F18 C33 C32 120.81(16)
C34 C33 C32 119.35(17)

loop_
_geom_bond_atom_site_label_1
_geom_bond_atom_site_label_2
_geom_bond_distance
P1 F1 1.5533(11)
P1 C25 1.7632(17)
P1 C19 1.7650(19)
P1 C6 1.7733(17)
C25 C30 1.396(3)
C25 C26 1.398(3)
C1 C6 1.406(2)
C1 C2 1.409(2)
C1 B1 1.590(3)
C5 C4 1.382(3)
C5 C6 1.400(2)
C26 C27 1.379(3)
C7 C12 1.547(3)
C7 C8 1.551(2)
C7 B1 1.581(3)
C2 C3 1.379(3)
C27 C28 1.386(3)
C13 C18 1.523(3)
C13 C14 1.536(3)
C13 B1 1.568(3)
C4 C3 1.380(3)
C24 C23 1.378(3)
C24 C19 1.393(2)
C30 C29 1.380(3)
C29 C28 1.382(3)
C19 C20 1.398(2)
C20 C21 1.381(3)
C14 C15 1.527(3)
C8 C9 1.520(3)
C16 C15 1.510(3)
C16 C17 1.524(3)
C18 C17 1.523(3)
C9 C10 1.523(3)
C23 C22 1.379(3)
C22 C21 1.381(3)
C10 C11 1.526(3)
C12 C11 1.522(3)
C51 F10 1.3481(19)
C51 C52 1.375(3)
C51 C50 1.381(3)
C41 F15 1.348(2)
C41 C40 1.372(2)
C41 C42 1.382(2)
C54 F7 1.3560(19)
C54 C53 1.374(3)
C54 C49 1.395(2)
C43 C48 1.385(3)
C43 C44 1.389(3)
C43 B2 1.658(3)
C49 C50 1.386(2)
C49 B2 1.659(3)
C37 C42 1.388(3)
C37 C38 1.393(2)
C37 B2 1.660(3)
C48 F6 1.356(2)
C48 C47 1.381(2)
C44 F2 1.358(2)
C44 C45 1.378(3)
C42 F16 1.3556(19)
C50 F11 1.354(2)
C46 F4 1.345(2)
C46 C47 1.372(3)
C46 C45 1.373(3)
C52 F9 1.341(2)
C52 C53 1.379(3)
C53 F8 1.345(2)
C40 F14 1.343(2)
C40 C39 1.374(3)
C47 F5 1.348(2)
C45 F3 1.352(2)
C39 F13 1.3483(19)
C39 C38 1.379(3)
C31 C36 1.386(2)
C31 C32 1.392(2)
C31 B2 1.661(2)
C35 F20 1.347(2)
C35 C34 1.368(3)
C35 C36 1.385(2)
C32 F17 1.3544(19)
C32 C33 1.375(2)
C38 F12 1.355(2)
C36 F21 1.3532(19)
C34 F19 1.346(2)
C34 C33 1.373(3)
C33 F18 1.345(2)
